data_7024863
loop_
_publ_author_name
'Paterson, Brett M.'
'White, Jonathan M.'
'Donnelly, Paul S.'

_publ_section_title
;
 A hexadentate bis(thiosemicarbazonato) ligand: rhenium(V), iron(III) and
 cobalt(III) complexes.
;
_journal_issue 11
_journal_name_full 'Dalton transactions (Cambridge, England : 2003)'
_journal_page_first 2831
_journal_page_last 2837
_journal_paper_doi 10.1039/b922127a
_journal_volume 39
_journal_year 2010
_chemical_formula_sum 'C43 H58 B Co N8 S2'
_chemical_formula_weight 820.83
_chemical_name_systematic
;
?
;
_space_group_IT_number 14
_symmetry_cell_setting monoclinic
_symmetry_space_group_name_Hall '-P 2ybc'
_symmetry_space_group_name_H-M 'P 1 21/c 1'
_atom_sites_solution_hydrogens geom
_atom_sites_solution_primary direct
_atom_sites_solution_secondary difmap
_audit_creation_method SHELXL-97
_cell_angle_alpha 90.00
_cell_angle_beta 96.265(2)
_cell_angle_gamma 90.00
_cell_formula_units_Z 4
_cell_length_a 10.0066(2)
_cell_length_b 18.1840(3)
_cell_length_c 23.1069(4)
_cell_measurement_reflns_used 4159
_cell_measurement_temperature 130(2)
_cell_measurement_theta_max 73.2443
_cell_measurement_theta_min 3.8446
_cell_volume 4179.42(13)
_computing_cell_refinement
;
CrysAlis RED, Oxford Diffraction Ltd.,
Version 1.171.32.29 (release 10-06-2008 CrysAlis171 .NET)
(compiled Jun 10 2008,16:49:55)
;
_computing_data_collection
;
CrysAlis CCD, Oxford Diffraction Ltd.,
Version 1.171.32.29 (release 10-06-2008 CrysAlis171 .NET)
(compiled Jun 10 2008,16:49:55)
;
_computing_data_reduction
;
CrysAlis RED, Oxford Diffraction Ltd.,
Version 1.171.32.29 (release 10-06-2008 CrysAlis171 .NET)
(compiled Jun 10 2008,16:49:55)
;
_computing_structure_refinement 'SHELXL-97 (Sheldrick, 1997)'
_diffrn_ambient_temperature 130(2)
_diffrn_measured_fraction_theta_full 0.974
_diffrn_measured_fraction_theta_max 0.974
_diffrn_measurement_method '\w scans'
_diffrn_radiation_monochromator graphite
_diffrn_radiation_source 'Enhance (Cu) X-ray Source'
_diffrn_radiation_type CuK\a
_diffrn_radiation_wavelength 1.54184
_diffrn_reflns_av_R_equivalents 0.0537
_diffrn_reflns_av_sigmaI/netI 0.1019
_diffrn_reflns_limit_h_max 11
_diffrn_reflns_limit_h_min -12
_diffrn_reflns_limit_k_max 21
_diffrn_reflns_limit_k_min -20
_diffrn_reflns_limit_l_max 28
_diffrn_reflns_limit_l_min -25
_diffrn_reflns_number 15936
_diffrn_reflns_theta_full 69.99
_diffrn_reflns_theta_max 69.99
_diffrn_reflns_theta_min 3.85
_exptl_absorpt_coefficient_mu 4.467
_exptl_absorpt_correction_T_max 1.00000
_exptl_absorpt_correction_T_min 0.33990
_exptl_absorpt_correction_type multi-scan
_exptl_absorpt_process_details
;
CrysAlis RED, Oxford Diffraction Ltd.,
Version 1.171.32.29 (release 10-06-2008 CrysAlis171 .NET)
(compiled Jun 10 2008,16:49:55)
Empirical absorption correction using spherical harmonics,
implemented in SCALE3 ABSPACK scaling algorithm.
;
_exptl_crystal_colour purple
_exptl_crystal_density_diffrn 1.305
_exptl_crystal_density_method 'not measured'
_exptl_crystal_description rod
_exptl_crystal_F_000 1744
_exptl_crystal_size_max 0.2
_exptl_crystal_size_mid 0.08
_exptl_crystal_size_min 0.07
_refine_diff_density_max 0.461
_refine_diff_density_min -0.363
_refine_diff_density_rms 0.068
_refine_ls_extinction_method none
_refine_ls_goodness_of_fit_ref 0.969
_refine_ls_hydrogen_treatment mixed
_refine_ls_matrix_type full
_refine_ls_number_parameters 508
_refine_ls_number_reflns 7713
_refine_ls_number_restraints 0
_refine_ls_restrained_S_all 0.969
_refine_ls_R_factor_all 0.1140
_refine_ls_R_factor_gt 0.0600
_refine_ls_shift/su_max 0.001
_refine_ls_shift/su_mean 0.000
_refine_ls_structure_factor_coef Fsqd
_refine_ls_weighting_details 'calc w=1/[\s^2^(Fo^2^)+(0.0606P)^2^+0.0000P] where P=(Fo^2^+2Fc^2^)/3'
_refine_ls_weighting_scheme calc
_refine_ls_wR_factor_gt 0.1276
_refine_ls_wR_factor_ref 0.1433
_reflns_number_gt 4333
_reflns_number_total 7713
_reflns_threshold_expression >2sigma(I)
_cod_data_source_file b922127a.txt
_cod_data_source_block jmwpd89
_cod_original_sg_symbol_H-M P21/c
_cod_database_code 7024863

loop_
_symmetry_equiv_pos_as_xyz
'x, y, z'
'-x, y+1/2, -z+1/2'
'-x, -y, -z'
'x, -y-1/2, z-1/2'

loop_
_atom_site_label
_atom_site_type_symbol
_atom_site_fract_x
_atom_site_fract_y
_atom_site_fract_z
_atom_site_U_iso_or_equiv
_atom_site_adp_type
_atom_site_occupancy
_atom_site_symmetry_multiplicity
_atom_site_calc_flag
_atom_site_refinement_flags
Co Co 0.25294(8) 0.18791(3) 0.50030(3) 0.01659(15) Uani 1 1 d .
S1 S 0.09072(11) 0.10351(6) 0.48480(4) 0.0213(3) Uani 1 1 d .
S2 S 0.40327(11) 0.09670(6) 0.51106(4) 0.0212(3) Uani 1 1 d .
N5 N 0.1236(4) 0.26927(19) 0.47201(14) 0.0190(8) Uani 1 1 d .
N6 N 0.3008(3) 0.19457(18) 0.42286(13) 0.0186(8) Uani 1 1 d .
N3 N 0.2034(3) 0.19090(18) 0.57769(13) 0.0169(7) Uani 1 1 d .
N4 N 0.3996(3) 0.25683(19) 0.53351(15) 0.0199(8) Uani 1 1 d .
N2 N 0.0886(3) 0.15773(19) 0.59385(14) 0.0210(8) Uani 1 1 d .
N8 N 0.5782(4) 0.0769(2) 0.43450(16) 0.0274(9) Uani 1 1 d .
N7 N 0.4143(4) 0.16071(19) 0.40541(14) 0.0247(9) Uani 1 1 d .
C36 C -0.1582(4) 0.2006(2) 0.73764(18) 0.0247(10) Uani 1 1 d .
H36 H -0.1078 0.1576 0.7376 0.030 Uiso 1 1 calc R
N1 N -0.0809(4) 0.0785(2) 0.56174(16) 0.0268(9) Uani 1 1 d .
C38 C 0.0029(5) 0.4177(2) 0.68096(18) 0.0264(10) Uani 1 1 d .
C26 C -0.2463(5) 0.4691(2) 0.6747(2) 0.0307(11) Uani 1 1 d .
C9 C 0.1070(4) 0.2725(2) 0.40533(17) 0.0210(10) Uani 1 1 d .
C3 C 0.0314(4) 0.1148(2) 0.55266(17) 0.0206(10) Uani 1 1 d .
C4 C 0.2757(4) 0.2298(2) 0.61629(17) 0.0195(9) Uani 1 1 d .
C33 C -0.3029(4) 0.3299(2) 0.73756(17) 0.0221(9) Uani 1 1 d .
H33 H -0.3526 0.3729 0.7387 0.027 Uiso 1 1 calc R
C25 C -0.1948(4) 0.3031(2) 0.56872(18) 0.0267(10) Uani 1 1 d .
H25 H -0.1888 0.2643 0.5951 0.032 Uiso 1 1 calc R
C10 C 0.2319(4) 0.2371(2) 0.38581(17) 0.0215(10) Uani 1 1 d .
C32 C -0.1986(4) 0.3273(2) 0.70196(17) 0.0208(9) Uani 1 1 d .
C11 C 0.4665(4) 0.1139(2) 0.44478(18) 0.0237(10) Uani 1 1 d .
C5 C 0.4051(4) 0.2598(2) 0.59992(17) 0.0215(10) Uani 1 1 d .
C37 C -0.1275(4) 0.2602(2) 0.70410(17) 0.0234(9) Uani 1 1 d .
H37 H -0.0561 0.2558 0.6818 0.028 Uiso 1 1 calc R
C35 C -0.2649(4) 0.2055(2) 0.77130(17) 0.0255(10) Uani 1 1 d .
H35 H -0.2882 0.1656 0.7933 0.031 Uiso 1 1 calc R
C8 C 0.1507(5) 0.3402(2) 0.50415(18) 0.0272(10) Uani 1 1 d .
H8A H 0.1443 0.3312 0.5451 0.033 Uiso 1 1 calc R
H8B H 0.0802 0.3747 0.4907 0.033 Uiso 1 1 calc R
C41 C 0.2110(5) 0.4809(3) 0.6643(2) 0.0378(12) Uani 1 1 d .
H41 H 0.2597 0.5070 0.6391 0.045 Uiso 1 1 calc R
C42 C 0.2665(5) 0.4678(3) 0.7204(2) 0.0372(12) Uani 1 1 d .
H42 H 0.3526 0.4843 0.7333 0.045 Uiso 1 1 calc R
C34 C -0.3352(4) 0.2702(3) 0.77142(17) 0.0286(11) Uani 1 1 d .
H34 H -0.4055 0.2744 0.7944 0.034 Uiso 1 1 calc R
C6 C 0.4084(5) 0.3272(2) 0.50048(19) 0.0300(11) Uani 1 1 d .
H6A H 0.4242 0.3153 0.4609 0.036 Uiso 1 1 calc R
H6B H 0.4857 0.3546 0.5179 0.036 Uiso 1 1 calc R
C44 C 0.0638(5) 0.4050(2) 0.73748(19) 0.0309(11) Uani 1 1 d .
H44 H 0.0161 0.3787 0.7630 0.037 Uiso 1 1 calc R
C20 C -0.1784(4) 0.3744(2) 0.59069(18) 0.0241(10) Uani 1 1 d .
C19 C 0.2643(4) 0.2473(3) 0.32480(17) 0.0314(11) Uani 1 1 d .
H19A H 0.3457 0.2214 0.3195 0.047 Uiso 1 1 calc R
H19B H 0.2760 0.2987 0.3174 0.047 Uiso 1 1 calc R
H19C H 0.1921 0.2283 0.2982 0.047 Uiso 1 1 calc R
C15 C 0.5176(4) 0.2087(2) 0.62575(18) 0.0272(10) Uani 1 1 d .
H15A H 0.6025 0.2266 0.6159 0.041 Uiso 1 1 calc R
H15B H 0.5023 0.1600 0.6103 0.041 Uiso 1 1 calc R
H15C H 0.5187 0.2073 0.6673 0.041 Uiso 1 1 calc R
C21 C -0.1841(4) 0.4296(3) 0.54779(19) 0.0309(11) Uani 1 1 d .
H21 H -0.1698 0.4781 0.5597 0.037 Uiso 1 1 calc R
C12 C 0.6398(5) 0.0826(3) 0.38004(19) 0.0353(13) Uani 1 1 d .
H12A H 0.6571 0.1339 0.3719 0.042 Uiso 1 1 calc R
H12B H 0.5785 0.0634 0.3482 0.042 Uiso 1 1 calc R
C18 C -0.0150(4) 0.2257(2) 0.38124(18) 0.0292(11) Uani 1 1 d .
H18A H -0.0956 0.2470 0.3930 0.044 Uiso 1 1 calc R
H18B H -0.0046 0.1766 0.3962 0.044 Uiso 1 1 calc R
H18C H -0.0207 0.2246 0.3395 0.044 Uiso 1 1 calc R
C16 C 0.4344(5) 0.3369(2) 0.62421(19) 0.0350(12) Uani 1 1 d .
H16A H 0.5180 0.3541 0.6124 0.052 Uiso 1 1 calc R
H16B H 0.4404 0.3354 0.6659 0.052 Uiso 1 1 calc R
H16C H 0.3633 0.3695 0.6096 0.052 Uiso 1 1 calc R
C23 C -0.2294(4) 0.3434(3) 0.46972(19) 0.0377(13) Uani 1 1 d .
H23 H -0.2490 0.3335 0.4302 0.045 Uiso 1 1 calc R
B B -0.1554(5) 0.3963(3) 0.6613(2) 0.0242(11) Uani 1 1 d .
C22 C -0.2099(5) 0.4154(3) 0.4889(2) 0.0400(13) Uani 1 1 d .
H22 H -0.2142 0.4539 0.4623 0.048 Uiso 1 1 calc R
C14 C 0.2385(4) 0.2416(3) 0.67631(17) 0.0283(11) Uani 1 1 d .
H14A H 0.1533 0.2187 0.6799 0.042 Uiso 1 1 calc R
H14B H 0.2322 0.2933 0.6837 0.042 Uiso 1 1 calc R
H14C H 0.3059 0.2202 0.7040 0.042 Uiso 1 1 calc R
C7 C 0.2851(4) 0.3765(2) 0.4984(2) 0.0362(13) Uani 1 1 d .
H7A H 0.3011 0.4125 0.5294 0.043 Uiso 1 1 calc R
H7B H 0.2774 0.4031 0.4619 0.043 Uiso 1 1 calc R
C43 C 0.1915(5) 0.4295(3) 0.7574(2) 0.0341(12) Uani 1 1 d .
H43 H 0.2270 0.4203 0.7956 0.041 Uiso 1 1 calc R
C1 C -0.2673(4) 0.0408(3) 0.61433(19) 0.0325(12) Uani 1 1 d .
H1A H -0.2996 0.0410 0.6519 0.049 Uiso 1 1 calc R
H1B H -0.2594 -0.0090 0.6013 0.049 Uiso 1 1 calc R
H1C H -0.3292 0.0670 0.5871 0.049 Uiso 1 1 calc R
C27 C -0.3607(5) 0.4931(3) 0.6393(3) 0.0423(13) Uani 1 1 d .
H27 H -0.3840 0.4704 0.6036 0.051 Uiso 1 1 calc R
C17 C 0.0855(5) 0.3505(2) 0.38058(19) 0.0316(11) Uani 1 1 d .
H17A H 0.0061 0.3713 0.3938 0.047 Uiso 1 1 calc R
H17B H 0.0751 0.3484 0.3388 0.047 Uiso 1 1 calc R
H17C H 0.1619 0.3804 0.3936 0.047 Uiso 1 1 calc R
C28 C -0.4418(6) 0.5514(3) 0.6567(3) 0.0605(19) Uani 1 1 d .
H28 H -0.5161 0.5670 0.6321 0.073 Uiso 1 1 calc R
C2 C -0.1334(4) 0.0770(3) 0.61830(18) 0.0278(11) Uani 1 1 d .
H2A H -0.1411 0.1269 0.6324 0.033 Uiso 1 1 calc R
H2B H -0.0712 0.0507 0.6460 0.033 Uiso 1 1 calc R
C39 C 0.0835(5) 0.4558(3) 0.6450(2) 0.0326(11) Uani 1 1 d .
H39 H 0.0497 0.4646 0.6065 0.039 Uiso 1 1 calc R
C13 C 0.7679(5) 0.0406(3) 0.38442(19) 0.0413(14) Uani 1 1 d .
H13A H 0.8073 0.0448 0.3485 0.062 Uiso 1 1 calc R
H13B H 0.7504 -0.0102 0.3919 0.062 Uiso 1 1 calc R
H13C H 0.8288 0.0601 0.4156 0.062 Uiso 1 1 calc R
C24 C -0.2194(4) 0.2867(3) 0.50978(19) 0.0359(12) Uani 1 1 d .
H24 H -0.2290 0.2381 0.4974 0.043 Uiso 1 1 calc R
C31 C -0.2195(5) 0.5061(2) 0.7271(2) 0.0405(13) Uani 1 1 d .
H31 H -0.1436 0.4926 0.7517 0.049 Uiso 1 1 calc R
C30 C -0.2998(7) 0.5621(3) 0.7450(3) 0.0586(18) Uani 1 1 d .
H30 H -0.2780 0.5842 0.7810 0.070 Uiso 1 1 calc R
C29 C -0.4107(6) 0.5848(3) 0.7098(3) 0.064(2) Uani 1 1 d .
H29 H -0.4645 0.6224 0.7217 0.077 Uiso 1 1 calc R
H H 0.037(4) 0.255(3) 0.4808(18) 0.040 Uiso 1 1 d .
H1 H 0.474(4) 0.235(3) 0.5275(19) 0.040 Uiso 1 1 d .
H8 H 0.602(5) 0.044(3) 0.4577(19) 0.040 Uiso 1 1 d .
H1D H -0.099(5) 0.044(3) 0.5409(19) 0.040 Uiso 1 1 d .

loop_
_atom_site_aniso_label
_atom_site_aniso_U_11
_atom_site_aniso_U_22
_atom_site_aniso_U_33
_atom_site_aniso_U_23
_atom_site_aniso_U_13
_atom_site_aniso_U_12
Co 0.0245(3) 0.0119(3) 0.0135(3) 0.0001(3) 0.0028(2) -0.0002(3)
S1 0.0314(7) 0.0177(5) 0.0151(5) -0.0039(4) 0.0042(4) -0.0057(5)
S2 0.0323(7) 0.0151(5) 0.0169(5) 0.0023(4) 0.0057(4) 0.0048(5)
N5 0.026(2) 0.0165(19) 0.0140(17) -0.0020(14) -0.0017(15) 0.0011(15)
N6 0.029(2) 0.0129(17) 0.0148(17) 0.0036(15) 0.0053(15) 0.0006(15)
N3 0.019(2) 0.0148(18) 0.0169(17) 0.0022(15) 0.0019(14) 0.0004(15)
N4 0.023(2) 0.0152(18) 0.0214(18) 0.0012(15) 0.0034(15) 0.0021(15)
N2 0.027(2) 0.0204(19) 0.0156(18) -0.0005(16) 0.0032(15) -0.0049(16)
N8 0.035(2) 0.023(2) 0.025(2) 0.0067(17) 0.0084(18) 0.0097(18)
N7 0.033(2) 0.020(2) 0.0220(19) 0.0076(17) 0.0072(17) 0.0047(17)
C36 0.029(3) 0.018(2) 0.025(2) -0.0017(19) -0.0078(19) -0.0001(19)
N1 0.039(3) 0.021(2) 0.022(2) -0.0101(17) 0.0110(18) -0.0107(18)
C38 0.039(3) 0.016(2) 0.026(2) -0.0027(18) 0.009(2) -0.002(2)
C26 0.038(3) 0.013(2) 0.045(3) 0.003(2) 0.021(2) -0.002(2)
C9 0.024(2) 0.019(2) 0.019(2) 0.0024(18) 0.0003(18) -0.0011(19)
C3 0.028(3) 0.016(2) 0.017(2) 0.0023(19) 0.0015(18) 0.0026(19)
C4 0.026(3) 0.017(2) 0.015(2) -0.0035(17) -0.0025(18) 0.0035(18)
C33 0.026(2) 0.019(2) 0.021(2) -0.0039(18) 0.0005(17) -0.0018(19)
C25 0.019(2) 0.031(3) 0.031(2) 0.009(2) 0.0066(18) 0.0051(19)
C10 0.029(3) 0.021(2) 0.015(2) -0.0012(18) 0.0010(18) -0.0038(19)
C32 0.020(2) 0.021(2) 0.021(2) -0.0061(18) 0.0004(17) -0.0017(18)
C11 0.029(3) 0.019(2) 0.024(2) -0.001(2) 0.007(2) -0.002(2)
C5 0.025(2) 0.020(2) 0.018(2) -0.0026(18) -0.0056(18) -0.0004(19)
C37 0.022(2) 0.025(2) 0.023(2) -0.0048(19) 0.0005(17) -0.0023(19)
C35 0.032(3) 0.025(2) 0.018(2) 0.0011(18) -0.0025(18) -0.012(2)
C8 0.040(3) 0.017(2) 0.024(2) -0.0038(19) -0.003(2) 0.009(2)
C41 0.038(3) 0.036(3) 0.041(3) 0.001(2) 0.013(2) -0.011(2)
C42 0.043(3) 0.026(3) 0.041(3) -0.009(2) -0.001(2) -0.011(2)
C34 0.035(3) 0.035(3) 0.016(2) -0.004(2) 0.0048(19) -0.014(2)
C6 0.036(3) 0.025(2) 0.029(2) 0.003(2) 0.001(2) -0.008(2)
C44 0.038(3) 0.024(2) 0.031(2) 0.000(2) 0.007(2) -0.009(2)
C20 0.021(2) 0.023(2) 0.029(2) 0.0021(19) 0.0063(18) 0.0024(18)
C19 0.041(3) 0.034(3) 0.020(2) 0.008(2) 0.009(2) 0.002(2)
C15 0.028(3) 0.028(2) 0.024(2) -0.001(2) -0.0015(19) 0.001(2)
C21 0.027(3) 0.030(3) 0.035(3) 0.004(2) 0.001(2) 0.002(2)
C12 0.038(3) 0.044(3) 0.026(3) 0.011(2) 0.014(2) 0.011(3)
C18 0.032(3) 0.032(3) 0.022(2) 0.001(2) -0.001(2) 0.003(2)
C16 0.047(3) 0.024(3) 0.033(3) -0.003(2) 0.001(2) -0.006(2)
C23 0.028(3) 0.062(4) 0.024(2) 0.002(2) 0.003(2) 0.010(3)
B 0.031(3) 0.018(2) 0.025(3) 0.000(2) 0.011(2) 0.004(2)
C22 0.044(3) 0.045(3) 0.032(3) 0.020(2) 0.008(2) 0.012(3)
C14 0.025(3) 0.034(3) 0.024(2) -0.008(2) -0.0022(19) 0.002(2)
C7 0.046(4) 0.019(2) 0.040(3) 0.002(2) -0.014(3) -0.001(2)
C43 0.044(3) 0.029(3) 0.028(2) -0.001(2) -0.004(2) -0.004(2)
C1 0.030(3) 0.035(3) 0.034(3) 0.002(2) 0.010(2) 0.000(2)
C27 0.029(3) 0.021(3) 0.079(4) 0.005(3) 0.020(3) 0.001(2)
C17 0.044(3) 0.024(2) 0.026(2) 0.009(2) -0.001(2) 0.008(2)
C28 0.033(3) 0.027(3) 0.124(6) 0.016(4) 0.020(4) 0.001(3)
C2 0.037(3) 0.026(2) 0.022(2) -0.001(2) 0.009(2) -0.004(2)
C39 0.034(3) 0.034(3) 0.030(2) 0.002(2) 0.004(2) -0.005(2)
C13 0.032(3) 0.064(4) 0.030(3) 0.008(3) 0.010(2) 0.008(3)
C24 0.041(3) 0.035(3) 0.033(3) -0.006(2) 0.009(2) 0.008(2)
C31 0.059(4) 0.017(2) 0.049(3) 0.004(2) 0.025(3) 0.009(2)
C30 0.082(5) 0.024(3) 0.078(4) -0.009(3) 0.049(4) 0.004(3)
C29 0.057(4) 0.021(3) 0.124(6) -0.007(4) 0.056(4) 0.005(3)

loop_
_atom_type_symbol
_atom_type_description
_atom_type_scat_dispersion_real
_atom_type_scat_dispersion_imag
_atom_type_scat_source
C C 0.0181 0.0091 'International Tables Vol C Tables 4.2.6.8 and 6.1.1.4'
H H 0.0000 0.0000 'International Tables Vol C Tables 4.2.6.8 and 6.1.1.4'
B B 0.0090 0.0039 'International Tables Vol C Tables 4.2.6.8 and 6.1.1.4'
N N 0.0311 0.0180 'International Tables Vol C Tables 4.2.6.8 and 6.1.1.4'
S S 0.3331 0.5567 'International Tables Vol C Tables 4.2.6.8 and 6.1.1.4'
Co Co -2.3653 3.6143 'International Tables Vol C Tables 4.2.6.8 and 6.1.1.4'

loop_
_geom_angle_atom_site_label_1
_geom_angle_atom_site_label_2
_geom_angle_atom_site_label_3
_geom_angle
N6 Co N3 174.71(13)
N6 Co N4 94.05(14)
N3 Co N4 83.01(14)
N6 Co N5 82.42(14)
N3 Co N5 93.40(14)
N4 Co N5 94.68(14)
N6 Co S1 98.39(11)
N3 Co S1 84.91(11)
N4 Co S1 166.81(11)
N5 Co S1 91.29(11)
N6 Co S2 85.20(11)
N3 Co S2 99.06(10)
N4 Co S2 88.05(10)
N5 Co S2 167.48(10)
S1 Co S2 88.65(4)
C3 S1 Co 95.03(15)
C11 S2 Co 94.21(16)
C8 N5 C9 117.4(3)
C8 N5 Co 113.2(3)
C9 N5 Co 110.3(2)
C10 N6 N7 117.8(3)
C10 N6 Co 119.2(3)
N7 N6 Co 122.8(3)
C4 N3 N2 118.0(3)
C4 N3 Co 118.6(3)
N2 N3 Co 123.3(2)
C6 N4 C5 118.9(3)
C6 N4 Co 114.7(3)
C5 N4 Co 110.4(3)
C3 N2 N3 111.9(3)
C11 N8 C12 123.5(4)
C11 N7 N6 111.3(3)
C37 C36 C35 119.4(4)
C3 N1 C2 122.6(4)
C44 C38 C39 114.5(4)
C44 C38 B 121.8(4)
C39 C38 B 123.5(4)
C31 C26 C27 115.2(5)
C31 C26 B 119.7(4)
C27 C26 B 124.8(4)
C10 C9 N5 106.3(3)
C10 C9 C17 111.5(4)
N5 C9 C17 113.9(4)
C10 C9 C18 107.8(3)
N5 C9 C18 109.7(3)
C17 C9 C18 107.6(4)
N2 C3 N1 119.1(4)
N2 C3 S1 123.8(3)
N1 C3 S1 117.1(3)
N3 C4 C14 122.8(4)
N3 C4 C5 117.4(4)
C14 C4 C5 119.7(4)
C34 C33 C32 122.5(4)
C24 C25 C20 123.9(4)
N6 C10 C19 122.9(4)
N6 C10 C9 116.9(4)
C19 C10 C9 119.9(4)
C33 C32 C37 114.5(4)
C33 C32 B 124.5(4)
C37 C32 B 121.0(4)
N7 C11 N8 118.5(4)
N7 C11 S2 124.7(3)
N8 C11 S2 116.9(3)
C4 C5 C16 112.4(4)
C4 C5 N4 107.7(3)
C16 C5 N4 112.7(4)
C4 C5 C15 107.5(4)
C16 C5 C15 108.1(4)
N4 C5 C15 108.3(3)
C36 C37 C32 123.7(4)
C34 C35 C36 118.8(4)
N5 C8 C7 116.5(4)
C42 C41 C39 120.7(5)
C41 C42 C43 118.6(5)
C35 C34 C33 121.1(4)
N4 C6 C7 115.2(4)
C43 C44 C38 123.4(4)
C25 C20 C21 114.3(4)
C25 C20 B 125.1(4)
C21 C20 B 120.6(4)
C22 C21 C20 123.4(5)
N8 C12 C13 110.2(4)
C24 C23 C22 119.5(4)
C38 B C26 106.9(4)
C38 B C32 109.0(4)
C26 B C32 108.5(3)
C38 B C20 110.6(3)
C26 B C20 110.7(4)
C32 B C20 111.0(3)
C21 C22 C23 119.7(5)
C8 C7 C6 117.6(4)
C44 C43 C42 119.9(4)
C26 C27 C28 121.5(5)
C29 C28 C27 120.2(6)
N1 C2 C1 111.3(4)
C41 C39 C38 122.9(4)
C23 C24 C25 119.2(5)
C26 C31 C30 123.6(6)
C29 C30 C31 120.3(6)
C30 C29 C28 119.2(5)

loop_
_geom_bond_atom_site_label_1
_geom_bond_atom_site_label_2
_geom_bond_distance
Co N6 1.906(3)
Co N3 1.908(3)
Co N4 2.017(4)
Co N5 2.026(3)
Co S1 2.2342(12)
Co S2 2.2347(12)
S1 C3 1.748(4)
S2 C11 1.748(4)
N5 C8 1.498(5)
N5 C9 1.533(5)
N6 C10 1.295(5)
N6 N7 1.389(4)
N3 C4 1.295(5)
N3 N2 1.384(4)
N4 C6 1.497(5)
N4 C5 1.530(5)
N2 C3 1.313(5)
N8 C11 1.347(5)
N8 C12 1.464(5)
N7 C11 1.312(5)
C36 C37 1.387(5)
C36 C35 1.391(6)
N1 C3 1.339(5)
N1 C2 1.461(5)
C38 C44 1.399(6)
C38 C39 1.402(5)
C38 B 1.647(7)
C26 C31 1.386(6)
C26 C27 1.403(6)
C26 B 1.654(6)
C9 C10 1.518(5)
C9 C17 1.536(5)
C9 C18 1.540(6)
C4 C14 1.490(5)
C4 C5 1.492(5)
C33 C34 1.396(5)
C33 C32 1.398(5)
C25 C24 1.390(6)
C25 C20 1.396(6)
C10 C19 1.492(5)
C32 C37 1.410(5)
C32 B 1.653(6)
C5 C16 1.525(6)
C5 C15 1.531(5)
C35 C34 1.370(6)
C8 C7 1.516(6)
C41 C42 1.375(6)
C41 C39 1.382(6)
C42 C43 1.384(6)
C6 C7 1.522(6)
C44 C43 1.384(6)
C20 C21 1.407(5)
C20 B 1.670(6)
C21 C22 1.380(6)
C12 C13 1.486(6)
C23 C24 1.382(6)
C23 C22 1.389(7)
C1 C2 1.486(5)
C27 C28 1.419(7)
C28 C29 1.373(8)
C31 C30 1.387(6)
C30 C29 1.366(8)
